data_4509391
loop_
_publ_author_name
'Descamps, Guillaume'
'Cartigny, Yohann'
'Sanselme, Morgane'
'Petit, Marie-No\"elle'
'Petit, Samuel'
'Aubin, Eric'
'Coquerel, G\'erard'

_publ_section_title
;
 Structural and Physicochemical Characterization of a Solid Solution
 Produced by Antisolvent Crystallization of a New Phosphoantigen
;
_journal_issue 9
_journal_name_full 'Crystal Growth &amp; Design'
_journal_page_first 3910
_journal_paper_doi 10.1021/cg801380s
_journal_volume 9
_journal_year 2009
_chemical_formula_sum 'C2 H6 Na2 O6 P2'
_chemical_formula_weight 233.99
_chemical_name_systematic
;
 ?
;
_space_group_IT_number 14
_symmetry_space_group_name_Hall '-P 2ybc'
_symmetry_space_group_name_H-M 'P 1 21/c 1'
_atom_sites_solution_hydrogens geom
_atom_sites_solution_primary direct
_atom_sites_solution_secondary difmap
_audit_conform_dict_location ftp://ftp.iucr.org/pub/cif_core.dic
_audit_conform_dict_name cif_core.dic
_audit_conform_dict_version 2.3
_audit_creation_date 2007-07-09T20:08:04-00:00
_audit_creation_method 'WinGX routine CIF_UPDATE'
_cell_angle_alpha 90
_cell_angle_beta 108.575(2)
_cell_angle_gamma 90
_cell_formula_units_Z 4
_cell_length_a 11.1560(12)
_cell_length_b 6.8098(8)
_cell_length_c 11.0334(12)
_cell_measurement_temperature 293(2)
_cell_volume 794.54(15)
_computing_structure_refinement 'SHELXL-97 (Sheldrick, 1997)'
_diffrn_ambient_temperature 293(2)
_diffrn_measured_fraction_theta_full 0.992
_diffrn_measured_fraction_theta_max 0.992
_diffrn_radiation_monochromator graphite
_diffrn_radiation_type MoK\a
_diffrn_radiation_wavelength 0.71073
_diffrn_reflns_av_R_equivalents 0.0137
_diffrn_reflns_av_unetI/netI 0.0163
_diffrn_reflns_limit_h_max 13
_diffrn_reflns_limit_h_min -10
_diffrn_reflns_limit_k_max 8
_diffrn_reflns_limit_k_min -8
_diffrn_reflns_limit_l_max 13
_diffrn_reflns_limit_l_min -13
_diffrn_reflns_number 4352
_diffrn_reflns_theta_full 26.39
_diffrn_reflns_theta_max 26.39
_diffrn_reflns_theta_min 3.56
_exptl_absorpt_coefficient_mu 0.641
_exptl_absorpt_correction_type none
_exptl_crystal_density_diffrn 1.956
_exptl_crystal_density_method 'not measured'
_exptl_crystal_F_000 472
_refine_diff_density_max 0.375
_refine_diff_density_min -0.319
_refine_diff_density_rms 0.06
_refine_ls_extinction_method none
_refine_ls_goodness_of_fit_ref 1.095
_refine_ls_hydrogen_treatment mixed
_refine_ls_matrix_type full
_refine_ls_number_parameters 114
_refine_ls_number_reflns 1611
_refine_ls_number_restraints 0
_refine_ls_restrained_S_all 1.095
_refine_ls_R_factor_all 0.0292
_refine_ls_R_factor_gt 0.0276
_refine_ls_shift/su_max 0
_refine_ls_shift/su_mean 0
_refine_ls_structure_factor_coef Fsqd
_refine_ls_weighting_details 'calc w=1/[\s^2^(Fo^2^)+(0.0426P)^2^+0.4285P] where P=(Fo^2^+2Fc^2^)/3'
_refine_ls_weighting_scheme calc
_refine_ls_wR_factor_gt 0.075
_refine_ls_wR_factor_ref 0.0766
_reflns_number_gt 1528
_reflns_number_total 1611
_reflns_threshold_expression >2sigma(I)
_cod_data_source_file cg801380ssup2.cif
_cod_data_source_block cethylpm
_cod_database_code 4509391

loop_
_symmetry_equiv_pos_as_xyz
'x, y, z'
'-x, y+1/2, -z+1/2'
'-x, -y, -z'
'x, -y-1/2, z-1/2'

loop_
_atom_site_label
_atom_site_type_symbol
_atom_site_fract_x
_atom_site_fract_y
_atom_site_fract_z
_atom_site_U_iso_or_equiv
_atom_site_adp_type
_atom_site_occupancy
_atom_site_symmetry_multiplicity
_atom_site_calc_flag
_atom_site_refinement_flags
Na1 Na -0.06262(7) 0.34981(11) -0.42321(7) 0.02477(19) Uani 1 1 d .
Na2 Na 0.11225(8) 0.37331(11) -0.09853(7) 0.0287(2) Uani 1 1 d .
P2 P 0.25631(4) 0.36750(6) -0.32544(4) 0.01970(14) Uani 1 1 d .
P1 P 0.16190(4) -0.01373(6) -0.29537(4) 0.01827(14) Uani 1 1 d .
O1 O -0.22372(14) 0.3423(2) -0.31702(13) 0.0252(3) Uani 1 1 d .
H1O H -0.233(3) 0.246(5) -0.291(3) 0.073(11) Uiso 1 1 d .
O2 O 0.12923(14) -0.10970(19) -0.42297(12) 0.0276(3) Uani 1 1 d .
O3 O 0.05574(12) 0.09073(19) -0.26611(12) 0.0250(3) Uani 1 1 d .
O4 O 0.27465(12) 0.14056(17) -0.28112(12) 0.0226(3) Uani 1 1 d .
O5 O 0.24137(14) 0.48242(18) -0.21511(12) 0.0275(3) Uani 1 1 d .
O6 O 0.14816(13) 0.37911(18) -0.44822(12) 0.0242(3) Uani 1 1 d .
C1 C 0.40512(19) 0.4173(3) -0.3469(2) 0.0331(5) Uani 1 1 d .
H1A H 0.4058 0.5529 -0.3737 0.04 Uiso 1 1 calc R
H1B H 0.4711 0.403 -0.2652 0.04 Uiso 1 1 calc R
C2 C 0.4363(2) 0.2853(4) -0.4444(2) 0.0444(6) Uani 1 1 d .
H2A H 0.4228 0.1506 -0.4266 0.067 Uiso 1 1 calc R
H2B H 0.5232 0.3036 -0.4391 0.067 Uiso 1 1 calc R
H2C H 0.3827 0.3186 -0.5288 0.067 Uiso 1 1 calc R

loop_
_atom_site_aniso_label
_atom_site_aniso_U_11
_atom_site_aniso_U_22
_atom_site_aniso_U_33
_atom_site_aniso_U_23
_atom_site_aniso_U_13
_atom_site_aniso_U_12
Na1 0.0329(4) 0.0221(4) 0.0214(4) 0.0003(3) 0.0117(3) 0.0011(3)
Na2 0.0377(4) 0.0282(4) 0.0218(4) 0.0039(3) 0.0117(3) 0.0043(3)
P2 0.0261(3) 0.0153(2) 0.0188(2) 0.00021(15) 0.00875(19) -0.00232(16)
P1 0.0246(3) 0.0147(2) 0.0163(2) -0.00021(15) 0.00754(18) -0.00137(16)
O1 0.0397(8) 0.0162(6) 0.0198(7) -0.0016(5) 0.0094(6) -0.0015(5)
O2 0.0403(8) 0.0225(7) 0.0185(6) -0.0040(5) 0.0072(6) -0.0018(6)
O3 0.0272(7) 0.0246(7) 0.0263(7) 0.0009(5) 0.0126(5) 0.0011(5)
O4 0.0240(6) 0.0169(6) 0.0270(7) 0.0034(5) 0.0081(5) -0.0005(5)
O5 0.0445(8) 0.0177(6) 0.0228(7) -0.0006(5) 0.0141(6) 0.0012(5)
O6 0.0310(7) 0.0204(6) 0.0204(6) 0.0020(5) 0.0070(5) -0.0006(5)
C1 0.0316(10) 0.0373(11) 0.0321(11) 0.0000(9) 0.0126(8) -0.0127(9)
C2 0.0397(12) 0.0586(16) 0.0418(13) 0.0027(11) 0.0228(10) -0.0003(11)

loop_
_atom_type_symbol
_atom_type_description
_atom_type_scat_dispersion_real
_atom_type_scat_dispersion_imag
_atom_type_scat_source
C C 0.0033 0.0016 'International Tables Vol C Tables 4.2.6.8 and 6.1.1.4'
H H 0 0 'International Tables Vol C Tables 4.2.6.8 and 6.1.1.4'
O O 0.0106 0.006 'International Tables Vol C Tables 4.2.6.8 and 6.1.1.4'
Na Na 0.0362 0.0249 'International Tables Vol C Tables 4.2.6.8 and 6.1.1.4'
P P 0.1023 0.0942 'International Tables Vol C Tables 4.2.6.8 and 6.1.1.4'

loop_
_geom_angle_atom_site_label_1
_geom_angle_atom_site_label_2
_geom_angle_atom_site_label_3
_geom_angle
_geom_angle_site_symmetry_1
_geom_angle_site_symmetry_3
O2 Na1 O6 98.04(5) 3_554 3_564
O2 Na1 O1 103.01(6) 3_554 .
O6 Na1 O1 95.00(5) 3_564 .
O2 Na1 O6 94.04(5) 3_554 .
O6 Na1 O6 95.04(5) 3_564 .
O1 Na1 O6 158.77(5) . .
O2 Na1 O3 89.15(5) 3_554 .
O6 Na1 O3 171.51(6) 3_564 .
O1 Na1 O3 87.71(5) . .
O6 Na1 O3 79.90(5) . .
O2 Na1 O3 161.15(6) 3_554 2_554
O6 Na1 O3 83.84(5) 3_564 2_554
O1 Na1 O3 58.17(4) . 2_554
O6 Na1 O3 104.51(5) . 2_554
O3 Na1 O3 90.80(3) . 2_554
O2 Na1 P1 132.45(5) 3_554 2_554
O6 Na1 P1 93.29(4) 3_564 2_554
O1 Na1 P1 29.75(3) . 2_554
O6 Na1 P1 130.83(4) . 2_554
O3 Na1 P1 85.06(4) . 2_554
O3 Na1 P1 28.95(3) 2_554 2_554
O2 Na1 Na1 98.88(5) 3_554 3_564
O6 Na1 Na1 49.12(4) 3_564 3_564
O1 Na1 Na1 140.39(5) . 3_564
O6 Na1 Na1 45.92(3) . 3_564
O3 Na1 Na1 125.46(5) . 3_564
O3 Na1 Na1 96.47(4) 2_554 3_564
P1 Na1 Na1 122.52(4) 2_554 3_564
O2 Na1 Na2 48.38(4) 3_554 2_544
O6 Na1 Na2 140.51(5) 3_564 2_544
O1 Na1 Na2 77.24(4) . 2_544
O6 Na1 Na2 105.97(4) . 2_544
O3 Na1 Na2 47.96(4) . 2_544
O3 Na1 Na2 121.01(4) 2_554 2_544
P1 Na1 Na2 97.35(2) 2_554 2_544
Na1 Na1 Na2 139.94(4) 3_564 2_544
O2 Na1 P2 108.71(4) 3_554 .
O6 Na1 P2 110.53(4) 3_564 .
O1 Na1 P2 135.27(4) . .
O6 Na1 P2 23.87(3) . .
O3 Na1 P2 62.55(3) . .
O3 Na1 P2 87.87(3) 2_554 .
P1 Na1 P2 110.01(2) 2_554 .
Na1 Na1 P2 63.81(3) 3_564 .
Na2 Na1 P2 101.26(3) 2_544 .
O2 Na1 Na2 137.03(4) 3_554 .
O6 Na1 Na2 124.92(4) 3_564 .
O1 Na1 Na2 76.39(4) . .
O6 Na1 Na2 82.53(4) . .
O3 Na1 Na2 47.98(3) . .
O3 Na1 Na2 45.08(3) 2_554 .
P1 Na1 Na2 53.83(2) 2_554 .
Na1 Na1 Na2 108.30(4) 3_564 .
Na2 Na1 Na2 91.27(2) 2_544 .
P2 Na1 Na2 58.890(19) . .
O2 Na1 Na2 52.45(4) 3_554 4_565
O6 Na1 Na2 101.48(4) 3_564 4_565
O1 Na1 Na2 151.88(5) . 4_565
O6 Na1 Na2 41.67(3) . 4_565
O3 Na1 Na2 79.33(4) . 4_565
O3 Na1 Na2 145.74(4) 2_554 4_565
P1 Na1 Na2 163.73(3) 2_554 4_565
Na1 Na1 Na2 64.94(3) 3_564 4_565
Na2 Na1 Na2 75.54(3) 2_544 4_565
P2 Na1 Na2 58.396(19) . 4_565
Na2 Na1 Na2 111.03(3) . 4_565
O6 Na2 O5 128.98(6) 4_566 .
O6 Na2 O2 88.28(5) 4_566 4_566
O5 Na2 O2 108.45(5) . 4_566
O6 Na2 O3 142.53(6) 4_566 2_554
O5 Na2 O3 87.64(5) . 2_554
O2 Na2 O3 86.44(5) 4_566 2_554
O6 Na2 O3 84.73(5) 4_566 .
O5 Na2 O3 84.05(5) . .
O2 Na2 O3 167.41(5) 4_566 .
O3 Na2 O3 92.75(3) 2_554 .
O6 Na2 O2 85.51(5) 4_566 2_554
O5 Na2 O2 144.82(5) . 2_554
O2 Na2 O2 75.01(5) 4_566 2_554
O3 Na2 O2 57.31(4) 2_554 2_554
O3 Na2 O2 93.98(5) . 2_554
O6 Na2 P1 112.86(4) 4_566 2_554
O5 Na2 P1 115.68(4) . 2_554
O2 Na2 P1 87.31(4) 4_566 2_554
O3 Na2 P1 29.87(3) 2_554 2_554
O3 Na2 P1 85.78(4) . 2_554
O2 Na2 P1 29.48(3) 2_554 2_554
O6 Na2 Na1 131.68(4) 4_566 2_554
O5 Na2 Na1 82.82(4) . 2_554
O2 Na2 Na1 43.98(3) 4_566 2_554
O3 Na2 Na1 49.26(4) 2_554 2_554
O3 Na2 Na1 140.10(4) . 2_554
O2 Na2 Na1 76.37(3) 2_554 2_554
P1 Na2 Na1 66.72(2) 2_554 2_554
O6 Na2 P1 64.17(4) 4_566 4_566
O5 Na2 P1 121.59(4) . 4_566
O2 Na2 P1 24.16(3) 4_566 4_566
O3 Na2 P1 106.48(4) 2_554 4_566
O3 Na2 P1 147.73(4) . 4_566
O2 Na2 P1 76.09(3) 2_554 4_566
P1 Na2 P1 98.04(2) 2_554 4_566
Na1 Na2 P1 68.07(2) 2_554 4_566
O6 Na2 P2 22.65(3) 4_566 4_566
O5 Na2 P2 116.52(5) . 4_566
O2 Na2 P2 73.76(4) 4_566 4_566
O3 Na2 P2 152.39(4) 2_554 4_566
O3 Na2 P2 102.41(4) . 4_566
O2 Na2 P2 98.26(3) 2_554 4_566
P1 Na2 P2 127.70(3) 2_554 4_566
Na1 Na2 P2 117.18(3) 2_554 4_566
P1 Na2 P2 50.486(16) 4_566 4_566
O6 Na2 P2 120.24(4) 4_566 .
O5 Na2 P2 22.16(3) . .
O2 Na2 P2 130.58(4) 4_566 .
O3 Na2 P2 90.42(4) 2_554 .
O3 Na2 P2 61.95(3) . .
O2 Na2 P2 140.00(4) 2_554 .
P1 Na2 P2 112.30(3) 2_554 .
Na1 Na2 P2 101.24(2) 2_554 .
P1 Na2 P2 140.95(3) 4_566 .
P2 Na2 P2 117.05(3) 4_566 .
O6 Na2 Na1 127.47(4) 4_566 .
O5 Na2 Na1 72.00(4) . .
O2 Na2 Na1 135.19(4) 4_566 .
O3 Na2 Na1 48.86(3) 2_554 .
O3 Na2 Na1 46.23(3) . .
O2 Na2 Na1 81.36(4) 2_554 .
P1 Na2 Na1 56.356(19) 2_554 .
Na1 Na2 Na1 93.87(2) 2_554 .
P1 Na2 Na1 153.78(3) 4_566 .
P2 Na2 Na1 148.12(3) 4_566 .
P2 Na2 Na1 58.79(2) . .
O5 P2 O6 116.07(8) . .
O5 P2 O4 106.84(7) . .
O6 P2 O4 108.15(7) . .
O5 P2 C1 110.94(9) . .
O6 P2 C1 112.62(9) . .
O4 P2 C1 100.90(9) . .
O5 P2 Na2 146.93(6) . 4_565
O6 P2 Na2 36.74(5) . 4_565
O4 P2 Na2 77.43(5) . 4_565
C1 P2 Na2 100.00(7) . 4_565
O5 P2 Na1 84.25(6) . .
O6 P2 Na1 41.54(5) . .
O4 P2 Na1 94.68(5) . .
C1 P2 Na1 153.61(7) . .
Na2 P2 Na1 62.68(2) 4_565 .
O5 P2 Na2 35.98(6) . .
O6 P2 Na2 103.46(6) . .
O4 P2 Na2 80.27(5) . .
C1 P2 Na2 141.18(7) . .
Na2 P2 Na2 117.78(3) 4_565 .
Na1 P2 Na2 62.32(2) . .
O2 P1 O3 116.04(8) . .
O2 P1 O1 112.92(8) . 2_544
O3 P1 O1 107.83(8) . 2_544
O2 P1 O4 109.13(8) . .
O3 P1 O4 108.38(7) . .
O1 P1 O4 101.48(7) 2_544 .
O2 P1 Na2 66.86(6) . 2_544
O3 P1 Na2 55.31(5) . 2_544
O1 P1 Na2 106.64(6) 2_544 2_544
O4 P1 Na2 150.76(5) . 2_544
O2 P1 Na1 124.32(6) . 2_544
O3 P1 Na1 58.21(5) . 2_544
O1 P1 Na1 50.93(6) 2_544 2_544
O4 P1 Na1 125.60(5) . 2_544
Na2 P1 Na1 69.81(2) 2_544 2_544
O2 P1 Na2 42.97(5) . 4_565
O3 P1 Na2 100.86(5) . 4_565
O1 P1 Na2 149.79(6) 2_544 4_565
O4 P1 Na2 77.67(5) . 4_565
Na2 P1 Na2 81.96(2) 2_544 4_565
Na1 P1 Na2 151.14(2) 2_544 4_565
P1 O1 Na1 99.33(7) 2_554 .
P1 O2 Na1 158.95(9) . 3_554
P1 O2 Na2 112.87(7) . 4_565
Na1 O2 Na2 87.64(5) 3_554 4_565
P1 O2 Na2 83.66(6) . 2_544
Na1 O2 Na2 86.52(5) 3_554 2_544
Na2 O2 Na2 104.99(5) 4_565 2_544
P1 O3 Na2 94.82(7) . 2_544
P1 O3 Na1 117.26(7) . .
Na2 O3 Na1 82.78(5) 2_544 .
P1 O3 Na2 118.27(7) . .
Na2 O3 Na2 146.57(6) 2_544 .
Na1 O3 Na2 85.79(5) . .
P1 O3 Na1 92.84(6) . 2_544
Na2 O3 Na1 86.06(5) 2_544 2_544
Na1 O3 Na1 148.57(5) . 2_544
Na2 O3 Na1 87.59(4) . 2_544
P1 O4 P2 125.19(8) . .
P2 O5 Na2 121.87(8) . .
P2 O6 Na2 120.61(7) . 4_565
P2 O6 Na1 130.09(7) . 3_564
Na2 O6 Na1 101.89(6) 4_565 3_564
P2 O6 Na1 114.59(7) . .
Na2 O6 Na1 93.79(5) 4_565 .
Na1 O6 Na1 84.96(5) 3_564 .
C2 C1 P2 114.39(15) . .

loop_
_geom_bond_atom_site_label_1
_geom_bond_atom_site_label_2
_geom_bond_distance
_geom_bond_site_symmetry_2
Na1 O2 2.3027(14) 3_554
Na1 O6 2.3384(14) 3_564
Na1 O1 2.4386(16) .
Na1 O6 2.4615(15) .
Na1 O3 2.5303(15) .
Na1 O3 2.6379(15) 2_554
Na1 P1 3.0997(9) 2_554
Na1 Na1 3.2429(14) 3_564
Na1 Na2 3.3133(11) 2_544
Na1 P2 3.3752(10) .
Na1 Na2 3.4946(11) .
Na1 Na2 3.5014(11) 4_565
Na2 O6 2.3328(14) 4_566
Na2 O5 2.3371(16) .
Na2 O2 2.4789(15) 4_566
Na2 O3 2.4803(15) 2_554
Na2 O3 2.6032(15) .
Na2 O2 2.7810(17) 2_554
Na2 P1 3.0058(9) 2_554
Na2 Na1 3.3133(11) 2_554
Na2 P1 3.3509(9) 4_566
Na2 P2 3.3565(9) 4_566
Na2 P2 3.3787(9) .
P2 O5 1.5004(13) .
P2 O6 1.5020(14) .
P2 O4 1.6142(13) .
P2 C1 1.783(2) .
P2 Na2 3.3565(9) 4_565
P1 O2 1.4884(13) .
P1 O3 1.5021(13) .
P1 O1 1.5586(14) 2_544
P1 O4 1.6078(13) .
P1 Na2 3.0058(9) 2_544
P1 Na1 3.0997(9) 2_544
P1 Na2 3.3509(9) 4_565
O1 P1 1.5586(14) 2_554
O2 Na1 2.3027(14) 3_554
O2 Na2 2.4789(15) 4_565
O2 Na2 2.7810(17) 2_544
O3 Na2 2.4803(15) 2_544
O3 Na1 2.6379(15) 2_544
O6 Na2 2.3328(14) 4_565
O6 Na1 2.3384(14) 3_564
C1 C2 1.525(3) .
